data_7224011
loop_
_publ_author_name
'Thu\'ery, Pierre'
'Harrowfield, Jack'

_publ_section_title
;
 Counter-ion control of structure in uranyl ion complexes with
 2,5-thiophenedicarboxylate
;
_journal_issue 9
_journal_name_full CrystEngComm
_journal_page_first 1550
_journal_paper_doi 10.1039/C5CE02294K
_journal_volume 18
_journal_year 2016
_chemical_formula_sum 'C123 H87 N17 Ni2 O43 S6 U5'
_chemical_formula_weight 3991.02
_space_group_crystal_system triclinic
_space_group_IT_number 2
_space_group_name_Hall '-P 1'
_space_group_name_H-M_alt 'P -1'
_symmetry_space_group_name_Hall '-P 1'
_symmetry_space_group_name_H-M 'P -1'
_atom_sites_solution_hydrogens geom
_audit_creation_method SHELXL-2014
_audit_update_record
;
2015-11-19 deposited with the CCDC.
2016-01-25 downloaded from the CCDC.
;
_cell_angle_alpha 67.6388(9)
_cell_angle_beta 69.3880(9)
_cell_angle_gamma 76.7394(11)
_cell_formula_units_Z 1
_cell_length_a 13.7804(3)
_cell_length_b 15.5944(3)
_cell_length_c 18.0932(4)
_cell_measurement_reflns_used 211033
_cell_measurement_temperature 150(2)
_cell_measurement_theta_max 25.68
_cell_measurement_theta_min 2.99
_cell_volume 3345.09(13)
_computing_cell_refinement 'HKL2000 (Otwinowski & Minor, 1997)'
_computing_data_collection 'COLLECT (Nonius, 1998)'
_computing_data_reduction 'HKL2000 (Otwinowski & Minor, 1997)'
_computing_molecular_graphics 'SHELXTL (Sheldrick, 2008)'
_computing_publication_material 'SHELXTL (Sheldrick, 2008); PLATON (Spek, 2003)'
_computing_structure_refinement 'SHELXL (Sheldrick, 2015)'
_computing_structure_solution 'SHELXT (Sheldrick, 2015)'
_diffrn_ambient_temperature 150(2)
_diffrn_measured_fraction_theta_full 0.998
_diffrn_measured_fraction_theta_max 0.998
_diffrn_measurement_device_type 'Nonius Kappa-CCD area-detector diffractometer'
_diffrn_measurement_method '2 \f and 16 \w scans with 1\% steps (1646 frames)'
_diffrn_radiation_monochromator graphite
_diffrn_radiation_source 'fine-focus sealed tube'
_diffrn_radiation_type MoK\a
_diffrn_radiation_wavelength 0.71073
_diffrn_reflns_av_R_equivalents 0.0398
_diffrn_reflns_av_unetI/netI 0.0446
_diffrn_reflns_laue_measured_fraction_full 0.998
_diffrn_reflns_laue_measured_fraction_max 0.998
_diffrn_reflns_limit_h_max 16
_diffrn_reflns_limit_h_min -16
_diffrn_reflns_limit_k_max 19
_diffrn_reflns_limit_k_min -19
_diffrn_reflns_limit_l_max 22
_diffrn_reflns_limit_l_min -22
_diffrn_reflns_number 211033
_diffrn_reflns_point_group_measured_fraction_full 0.998
_diffrn_reflns_point_group_measured_fraction_max 0.998
_diffrn_reflns_theta_full 25.242
_diffrn_reflns_theta_max 25.681
_diffrn_reflns_theta_min 2.992
_diffrn_standards_decay_% 0
_diffrn_standards_interval_time 0
_diffrn_standards_number 0
_exptl_absorpt_coefficient_mu 6.488
_exptl_absorpt_correction_T_max 0.678
_exptl_absorpt_correction_T_min 0.402
_exptl_absorpt_correction_type multi-scan
_exptl_absorpt_process_details 'SCALEPACK (Otwinowski & Minor, 1997)'
_exptl_crystal_colour 'translucent light pink'
_exptl_crystal_density_diffrn 1.981
_exptl_crystal_description platelet
_exptl_crystal_F_000 1900
_exptl_crystal_size_max 0.22
_exptl_crystal_size_mid 0.13
_exptl_crystal_size_min 0.06
_refine_diff_density_max 1.812
_refine_diff_density_min -9.089
_refine_diff_density_rms 0.288
_refine_ls_extinction_method none
_refine_ls_goodness_of_fit_ref 1.096
_refine_ls_hydrogen_treatment constr
_refine_ls_matrix_type full
_refine_ls_number_parameters 918
_refine_ls_number_reflns 12668
_refine_ls_number_restraints 55
_refine_ls_restrained_S_all 1.094
_refine_ls_R_factor_all 0.0746
_refine_ls_R_factor_gt 0.0685
_refine_ls_shift/su_max 0.001
_refine_ls_shift/su_mean 0.000
_refine_ls_structure_factor_coef Fsqd
_refine_ls_weighting_details 'w=1/[\s^2^(Fo^2^)+(0.0777P)^2^+77.8864P] where P=(Fo^2^+2Fc^2^)/3'
_refine_ls_weighting_scheme calc
_refine_ls_wR_factor_gt 0.1862
_refine_ls_wR_factor_ref 0.1898
_reflns_Friedel_coverage 0.000
_reflns_number_gt 11466
_reflns_number_total 12668
_reflns_threshold_expression 'I > 2\s(I)'
_cod_data_source_file c5ce02294k1.cif
_cod_data_source_block 4
_cod_depositor_comments 'Adding full bibliography for 7224008--7224013.cif.'
_cod_database_code 7224011
_shelx_space_group_comment
;
The symmetry employed for this shelxl refinement is uniquely defined
by the following loop, which should always be used as a source of
symmetry information in preference to the above space-group names.
They are only intended as comments.
;
_shelxl_version_number 2014-3

loop_
_space_group_symop_operation_xyz
'x, y, z'
'-x, -y, -z'

loop_
_atom_site_label
_atom_site_type_symbol
_atom_site_fract_x
_atom_site_fract_y
_atom_site_fract_z
_atom_site_U_iso_or_equiv
_atom_site_adp_type
_atom_site_occupancy
_atom_site_site_symmetry_order
_atom_site_calc_flag
_atom_site_refinement_flags_posn
_atom_site_refinement_flags_adp
_atom_site_refinement_flags_occupancy
U1 U 0.36668(3) 0.24738(3) 1.06867(3) 0.02697(13) Uani 1 1 d . . .
U2 U 0.69748(3) 0.58964(3) 0.41398(3) 0.02899(13) Uani 1 1 d . . .
U3 U 0.0000 0.0000 0.5000 0.0895(4) Uani 1 2 d S . P
Ni1 Ni 0.13534(12) 0.74525(11) 0.10647(10) 0.0313(3) Uani 1 1 d . . .
S1 S 0.5239(2) 0.41678(19) 0.73803(17) 0.0305(6) Uani 1 1 d . . .
S2 S 0.0389(2) 0.4222(2) 1.24700(17) 0.0298(6) Uani 1 1 d . . .
S3 S 0.5419(2) 0.9226(2) 0.23594(18) 0.0323(6) Uani 1 1 d . . .
O1 O 0.4574(7) 0.3002(6) 1.0830(6) 0.0350(19) Uani 1 1 d . . .
O2 O 0.2800(6) 0.1926(6) 1.0533(5) 0.0331(18) Uani 1 1 d . . .
O3 O 0.7706(7) 0.6546(6) 0.4331(6) 0.040(2) Uani 1 1 d . . .
O4 O 0.6240(7) 0.5243(6) 0.3957(6) 0.040(2) Uani 1 1 d . . .
O5 O 0.1008(12) 0.0455(10) 0.4099(11) 0.108(6) Uani 1 1 d . U .
O6 O 0.4557(6) 0.2961(6) 0.9177(5) 0.0330(19) Uani 1 1 d . . .
O7 O 0.3323(6) 0.3980(6) 0.9630(5) 0.0353(19) Uani 1 1 d . . .
O8 O 0.6432(6) 0.4918(6) 0.5600(5) 0.0332(18) Uani 1 1 d . . .
O9 O 0.5524(7) 0.6287(6) 0.5297(5) 0.037(2) Uani 1 1 d . . .
O10 O 0.2142(6) 0.3479(6) 1.1258(5) 0.0328(18) Uani 1 1 d . . .
O11 O 0.2617(7) 0.2200(6) 1.2168(5) 0.041(2) Uani 1 1 d . . .
O12 O -0.1440(7) 0.5359(7) 1.3184(5) 0.045(2) Uani 1 1 d . . .
O13 O -0.1741(7) 0.4494(6) 1.4504(5) 0.039(2) Uani 1 1 d . . .
O14 O 0.5941(6) 0.7359(6) 0.3554(5) 0.037(2) Uani 1 1 d . . .
O15 O 0.7289(7) 0.6905(6) 0.2645(5) 0.040(2) Uani 1 1 d . . .
O16 O 0.4247(6) 1.1007(5) 0.1653(5) 0.0333(18) Uani 1 1 d . . .
O17 O 0.5101(6) 1.1248(5) 0.0328(5) 0.0327(18) Uani 1 1 d . . .
O18 O 0.0996(19) -0.0289(14) 0.6050(13) 0.133(7) Uani 1 1 d . . .
O19 O 0.0243(16) 0.1076(12) 0.5694(15) 0.123(7) Uani 1 1 d . . .
O20 O 0.118(2) 0.0743(17) 0.652(2) 0.187(12) Uani 1 1 d . . .
O21 O -0.1100(11) 0.1407(10) 0.4781(9) 0.085(4) Uani 1 1 d . . .
N1 N 0.086(2) 0.0538(19) 0.602(2) 0.136(11) Uani 1 1 d . . .
N2 N -0.2530(13) 0.2466(11) 0.4841(10) 0.070(4) Uani 1 1 d . . .
N3 N 0.0817(8) 0.6899(8) 0.2377(7) 0.038(2) Uani 1 1 d . . .
N4 N 0.2370(8) 0.6210(7) 0.1277(6) 0.031(2) Uani 1 1 d . . .
N5 N 0.0323(8) 0.6869(7) 0.0834(6) 0.031(2) Uani 1 1 d . . .
N6 N 0.2021(8) 0.7716(7) -0.0222(6) 0.034(2) Uani 1 1 d . . .
N7 N 0.0339(8) 0.8685(7) 0.1035(7) 0.037(2) Uani 1 1 d . . .
N8 N 0.2249(8) 0.8249(7) 0.1222(6) 0.033(2) Uani 1 1 d . . .
C1 C 0.4060(8) 0.3771(8) 0.9030(7) 0.029(2) Uani 1 1 d . . .
C2 C 0.4317(9) 0.4460(8) 0.8210(7) 0.030(2) Uani 1 1 d . . .
C3 C 0.3947(10) 0.5398(9) 0.7966(8) 0.042(3) Uani 1 1 d . . .
H3 H 0.3444 0.5699 0.8332 0.050 Uiso 1 1 calc R U .
C4 C 0.4407(10) 0.5851(9) 0.7112(7) 0.038(3) Uani 1 1 d . . .
H4 H 0.4243 0.6494 0.6836 0.045 Uiso 1 1 calc R U .
C5 C 0.5104(9) 0.5282(8) 0.6723(7) 0.030(2) Uani 1 1 d . . .
C6 C 0.5707(9) 0.5498(9) 0.5834(8) 0.033(3) Uani 1 1 d . . .
C7 C 0.2012(9) 0.2947(8) 1.2013(7) 0.031(2) Uani 1 1 d . . .
C8 C 0.1186(9) 0.3197(8) 1.2688(8) 0.031(2) Uani 1 1 d . . .
C9 C 0.0943(11) 0.2722(9) 1.3522(8) 0.041(3) Uani 1 1 d . . .
H9 H 0.1313 0.2145 1.3758 0.049 Uiso 1 1 calc R U .
C10 C 0.0092(10) 0.3163(8) 1.4006(8) 0.036(3) Uani 1 1 d . . .
H10 H -0.0181 0.2920 1.4597 0.043 Uiso 1 1 calc R U .
C11 C -0.0298(9) 0.3999(9) 1.3508(7) 0.033(3) Uani 1 1 d . . .
C12 C -0.1200(10) 0.4647(9) 1.3747(8) 0.036(3) Uani 1 1 d . . .
C13 C 0.6518(9) 0.7475(8) 0.2808(8) 0.034(3) Uani 1 1 d . . .
C14 C 0.6277(9) 0.8304(8) 0.2120(7) 0.032(3) Uani 1 1 d . . .
C15 C 0.6653(9) 0.8448(8) 0.1281(8) 0.032(3) Uani 1 1 d . . .
H15 H 0.7128 0.8014 0.1037 0.039 Uiso 1 1 calc R U .
C16 C 0.6236(9) 0.9340(8) 0.0818(7) 0.030(2) Uani 1 1 d . . .
H16 H 0.6405 0.9566 0.0225 0.036 Uiso 1 1 calc R U .
C17 C 0.5570(9) 0.9829(8) 0.1317(7) 0.030(2) Uani 1 1 d . . .
C18 C 0.4936(9) 1.0752(8) 0.1081(8) 0.030(2) Uani 1 1 d . . .
C19 C -0.1866(15) 0.1817(13) 0.5182(13) 0.071(5) Uani 1 1 d . . .
C20 C -0.2162(18) 0.1719(18) 0.6053(12) 0.094(8) Uani 1 1 d . . .
H20A H -0.1553 0.1755 0.6206 0.112 Uiso 1 1 calc R U .
H20B H -0.2430 0.1109 0.6403 0.112 Uiso 1 1 calc R U .
C21 C -0.300(2) 0.2503(16) 0.6191(14) 0.100(8) Uani 1 1 d . . .
H21A H -0.2709 0.3015 0.6213 0.120 Uiso 1 1 calc R U .
H21B H -0.3565 0.2280 0.6715 0.120 Uiso 1 1 calc R U .
C22 C -0.3402(14) 0.2827(13) 0.5414(12) 0.069(5) Uani 1 1 d . . .
H22A H -0.4045 0.2551 0.5542 0.082 Uiso 1 1 calc R U .
H22B H -0.3532 0.3516 0.5191 0.082 Uiso 1 1 calc R U .
C23 C -0.247(2) 0.2700(17) 0.3941(13) 0.096(7) Uani 1 1 d . . .
H23A H -0.1782 0.2458 0.3644 0.144 Uiso 1 1 calc R U .
H23B H -0.2572 0.3379 0.3683 0.144 Uiso 1 1 calc R U .
H23C H -0.3012 0.2417 0.3909 0.144 Uiso 1 1 calc R U .
C24 C 0.0084(10) 0.7297(11) 0.2915(9) 0.045(3) Uani 1 1 d . . .
H24 H -0.0325 0.7856 0.2697 0.054 Uiso 1 1 calc R U .
C25 C -0.0091(11) 0.6918(12) 0.3773(9) 0.049(3) Uani 1 1 d . . .
H25 H -0.0596 0.7221 0.4135 0.058 Uiso 1 1 calc R U .
C26 C 0.0466(12) 0.6113(12) 0.4083(9) 0.052(4) Uani 1 1 d . . .
H26 H 0.0355 0.5850 0.4670 0.062 Uiso 1 1 calc R U .
C27 C 0.1216(11) 0.5649(10) 0.3550(9) 0.046(3) Uani 1 1 d . . .
C28 C 0.1377(9) 0.6097(9) 0.2698(8) 0.035(3) Uani 1 1 d . . .
C29 C 0.2187(10) 0.5701(9) 0.2098(8) 0.038(3) Uani 1 1 d . . .
C30 C 0.2759(11) 0.4853(10) 0.2414(9) 0.044(3) Uani 1 1 d . . .
C31 C 0.2519(12) 0.4389(10) 0.3304(10) 0.051(4) Uani 1 1 d . . .
H31 H 0.2889 0.3800 0.3512 0.062 Uiso 1 1 calc R U .
C32 C 0.1810(12) 0.4753(11) 0.3831(9) 0.050(4) Uani 1 1 d . . .
H32 H 0.1677 0.4426 0.4413 0.060 Uiso 1 1 calc R U .
C33 C 0.3556(11) 0.4504(10) 0.1821(10) 0.046(3) Uani 1 1 d . . .
H33 H 0.3973 0.3933 0.1996 0.055 Uiso 1 1 calc R U .
C34 C 0.3719(10) 0.5009(9) 0.0977(9) 0.042(3) Uani 1 1 d . . .
H34 H 0.4237 0.4779 0.0566 0.051 Uiso 1 1 calc R U .
C35 C 0.3123(11) 0.5849(9) 0.0741(9) 0.042(3) Uani 1 1 d . . .
H35 H 0.3257 0.6191 0.0161 0.050 Uiso 1 1 calc R U .
C36 C -0.0532(10) 0.6494(9) 0.1341(8) 0.037(3) Uani 1 1 d . . .
H36 H -0.0739 0.6463 0.1909 0.044 Uiso 1 1 calc R U .
C37 C -0.1160(9) 0.6134(9) 0.1081(9) 0.039(3) Uani 1 1 d . . .
H37 H -0.1778 0.5876 0.1470 0.047 Uiso 1 1 calc R U .
C38 C -0.0882(11) 0.6157(9) 0.0277(9) 0.043(3) Uani 1 1 d . . .
H38 H -0.1295 0.5911 0.0097 0.051 Uiso 1 1 calc R U .
C39 C 0.0042(10) 0.6557(9) -0.0290(8) 0.035(3) Uani 1 1 d . . .
C40 C 0.0615(10) 0.6915(8) -0.0001(8) 0.032(3) Uani 1 1 d . . .
C41 C 0.1532(9) 0.7336(8) -0.0534(8) 0.031(2) Uani 1 1 d . . .
C42 C 0.1913(10) 0.7359(9) -0.1379(8) 0.038(3) Uani 1 1 d . . .
C43 C 0.1306(13) 0.6963(11) -0.1656(10) 0.052(4) Uani 1 1 d . . .
H43 H 0.1545 0.6963 -0.2217 0.062 Uiso 1 1 calc R U .
C44 C 0.0421(12) 0.6599(10) -0.1150(9) 0.046(3) Uani 1 1 d . . .
H44 H 0.0036 0.6364 -0.1362 0.056 Uiso 1 1 calc R U .
C45 C 0.2811(11) 0.7767(10) -0.1876(8) 0.045(3) Uani 1 1 d . . .
H45 H 0.3079 0.7801 -0.2446 0.054 Uiso 1 1 calc R U .
C46 C 0.3332(10) 0.8134(9) -0.1542(8) 0.042(3) Uani 1 1 d . . .
H46 H 0.3967 0.8398 -0.1874 0.050 Uiso 1 1 calc R U .
C47 C 0.2897(10) 0.8103(9) -0.0707(8) 0.039(3) Uani 1 1 d . . .
H47 H 0.3236 0.8365 -0.0481 0.047 Uiso 1 1 calc R U .
C48 C -0.0632(11) 0.8893(9) 0.0962(9) 0.044(3) Uani 1 1 d . . .
H48 H -0.0871 0.8501 0.0784 0.052 Uiso 1 1 calc R U .
C49 C -0.1310(11) 0.9656(10) 0.1137(11) 0.051(4) Uani 1 1 d . . .
H49 H -0.1985 0.9785 0.1065 0.062 Uiso 1 1 calc R U .
C50 C -0.0982(12) 1.0218(10) 0.1415(10) 0.051(4) Uani 1 1 d . . .
H50 H -0.1439 1.0733 0.1544 0.061 Uiso 1 1 calc R U .
C51 C 0.0021(11) 1.0036(10) 0.1510(9) 0.045(3) Uani 1 1 d . . .
C52 C 0.0652(9) 0.9245(8) 0.1308(8) 0.033(3) Uani 1 1 d . . .
C53 C 0.1676(9) 0.9013(9) 0.1415(8) 0.032(3) Uani 1 1 d . . .
C54 C 0.2057(9) 0.9556(9) 0.1689(8) 0.035(3) Uani 1 1 d . . .
C55 C 0.1384(11) 1.0348(9) 0.1893(9) 0.044(3) Uani 1 1 d . . .
H55 H 0.1626 1.0724 0.2084 0.052 Uiso 1 1 calc R U .
C56 C 0.0413(11) 1.0550(10) 0.1810(10) 0.049(4) Uani 1 1 d . . .
H56 H -0.0023 1.1062 0.1962 0.059 Uiso 1 1 calc R U .
C57 C 0.3071(9) 0.9281(10) 0.1787(8) 0.038(3) Uani 1 1 d . . .
H57 H 0.3354 0.9623 0.1985 0.046 Uiso 1 1 calc R U .
C58 C 0.3630(10) 0.8516(9) 0.1590(8) 0.038(3) Uani 1 1 d . . .
H58 H 0.4314 0.8321 0.1646 0.045 Uiso 1 1 calc R U .
C59 C 0.3202(9) 0.8020(9) 0.1308(8) 0.036(3) Uani 1 1 d . . .
H59 H 0.3609 0.7491 0.1171 0.043 Uiso 1 1 calc R U .
O22 O 0.4337(16) 0.8355(17) 0.6323(13) 0.063(5) Uani 0.5 1 d D U P
N9 N 0.5957(18) 0.876(2) 0.5750(15) 0.071(5) Uani 0.5 1 d D U P
C60 C 0.5101(18) 0.854(3) 0.5689(13) 0.065(5) Uani 0.5 1 d D U P
C61 C 0.527(2) 0.865(3) 0.4782(14) 0.063(5) Uani 0.5 1 d D U P
H61A H 0.4712 0.9096 0.4572 0.075 Uiso 0.5 1 calc R U P
H61B H 0.5277 0.8045 0.4723 0.075 Uiso 0.5 1 calc R U P
C62 C 0.632(2) 0.902(3) 0.4301(18) 0.065(5) Uani 0.5 1 d D U P
H62A H 0.6239 0.9699 0.3985 0.078 Uiso 0.5 1 calc R U P
H62B H 0.6751 0.8686 0.3907 0.078 Uiso 0.5 1 calc R U P
C63 C 0.682(2) 0.884(3) 0.4986(15) 0.072(6) Uani 0.5 1 d D U P
H63A H 0.7302 0.8264 0.5042 0.087 Uiso 0.5 1 calc R U P
H63B H 0.7205 0.9369 0.4858 0.087 Uiso 0.5 1 calc R U P
C64 C 0.617(3) 0.865(3) 0.6538(18) 0.076(7) Uani 0.5 1 d D U P
H64A H 0.6020 0.8034 0.6945 0.114 Uiso 0.5 1 calc R U P
H64B H 0.5735 0.9134 0.6771 0.114 Uiso 0.5 1 calc R U P
H64C H 0.6911 0.8719 0.6413 0.114 Uiso 0.5 1 calc R U P

loop_
_atom_site_aniso_label
_atom_site_aniso_U_11
_atom_site_aniso_U_22
_atom_site_aniso_U_33
_atom_site_aniso_U_23
_atom_site_aniso_U_13
_atom_site_aniso_U_12
U1 0.0239(2) 0.0254(2) 0.0249(2) -0.00559(17) -0.00586(17) 0.00326(16)
U2 0.0260(2) 0.0285(2) 0.0233(2) -0.00428(17) -0.00536(17) 0.00367(16)
U3 0.0762(7) 0.0580(6) 0.0930(9) -0.0172(6) 0.0085(6) 0.0033(5)
Ni1 0.0298(8) 0.0337(8) 0.0300(8) -0.0096(6) -0.0107(6) -0.0014(6)
S1 0.0293(14) 0.0277(14) 0.0251(14) -0.0051(11) -0.0047(11) 0.0027(11)
S2 0.0266(14) 0.0314(14) 0.0247(14) -0.0067(11) -0.0066(11) 0.0036(11)
S3 0.0318(15) 0.0309(15) 0.0277(14) -0.0068(12) -0.0107(12) 0.0065(12)
O1 0.033(4) 0.032(4) 0.044(5) -0.011(4) -0.017(4) -0.002(3)
O2 0.034(4) 0.038(5) 0.033(4) -0.013(4) -0.013(4) -0.006(4)
O3 0.038(5) 0.039(5) 0.037(5) -0.001(4) -0.015(4) -0.008(4)
O4 0.048(5) 0.043(5) 0.035(5) -0.011(4) -0.019(4) -0.010(4)
O5 0.083(10) 0.070(9) 0.103(12) -0.005(8) 0.025(9) -0.003(8)
O6 0.028(4) 0.029(4) 0.024(4) -0.005(3) 0.003(3) 0.006(3)
O7 0.032(4) 0.033(4) 0.024(4) -0.001(3) -0.003(3) 0.006(3)
O8 0.035(4) 0.028(4) 0.021(4) -0.001(3) -0.001(3) 0.001(3)
O9 0.035(5) 0.027(4) 0.027(4) 0.003(3) -0.004(4) 0.006(3)
O10 0.030(4) 0.030(4) 0.028(4) -0.007(3) -0.005(3) 0.005(3)
O11 0.037(5) 0.038(5) 0.030(5) -0.010(4) -0.002(4) 0.012(4)
O12 0.037(5) 0.049(5) 0.027(4) -0.007(4) -0.003(4) 0.018(4)
O13 0.035(5) 0.039(5) 0.024(4) -0.005(4) -0.004(4) 0.010(4)
O14 0.031(4) 0.038(5) 0.029(4) -0.010(4) -0.006(4) 0.010(4)
O15 0.037(5) 0.036(5) 0.027(4) 0.002(4) -0.005(4) 0.007(4)
O16 0.035(4) 0.028(4) 0.026(4) -0.003(3) -0.009(4) 0.008(3)
O17 0.031(4) 0.029(4) 0.028(4) -0.006(3) -0.006(3) 0.005(3)
O18 0.18(2) 0.086(13) 0.122(16) -0.034(12) -0.039(15) 0.003(13)
O19 0.126(15) 0.081(11) 0.19(2) -0.046(12) -0.103(16) 0.019(10)
O20 0.21(3) 0.111(18) 0.25(3) -0.02(2) -0.13(3) -0.011(18)
O21 0.066(8) 0.071(9) 0.083(10) -0.018(7) 0.007(7) 0.001(7)
N1 0.117(19) 0.11(2) 0.22(3) -0.08(2) -0.10(2) 0.036(16)
N2 0.078(10) 0.063(9) 0.063(9) -0.023(8) -0.029(8) 0.017(8)
N3 0.035(6) 0.039(6) 0.039(6) -0.011(5) -0.015(5) -0.001(5)
N4 0.029(5) 0.036(5) 0.032(5) -0.016(4) -0.006(4) -0.004(4)
N5 0.031(5) 0.030(5) 0.028(5) -0.008(4) -0.009(4) 0.001(4)
N6 0.030(5) 0.043(6) 0.027(5) -0.009(4) -0.011(4) 0.002(4)
N7 0.027(5) 0.035(5) 0.047(6) -0.012(5) -0.016(5) 0.003(4)
N8 0.029(5) 0.035(5) 0.036(6) -0.016(4) -0.011(4) 0.006(4)
C1 0.019(5) 0.037(6) 0.029(6) -0.010(5) -0.005(4) 0.000(5)
C2 0.024(5) 0.028(6) 0.028(6) -0.006(5) -0.006(5) 0.007(4)
C3 0.039(7) 0.035(7) 0.030(6) -0.006(5) -0.001(5) 0.012(5)
C4 0.047(7) 0.031(6) 0.023(6) -0.002(5) -0.009(5) 0.005(5)
C5 0.029(6) 0.026(6) 0.028(6) -0.002(5) -0.007(5) -0.005(4)
C6 0.026(6) 0.036(6) 0.032(6) -0.008(5) -0.008(5) 0.000(5)
C7 0.030(6) 0.036(6) 0.028(6) -0.015(5) -0.008(5) -0.002(5)
C8 0.025(6) 0.026(6) 0.036(6) -0.008(5) -0.007(5) 0.001(4)
C9 0.043(7) 0.033(7) 0.035(7) -0.007(5) -0.011(6) 0.012(6)
C10 0.044(7) 0.033(6) 0.024(6) -0.006(5) -0.012(5) 0.004(5)
C11 0.032(6) 0.038(6) 0.024(6) -0.009(5) -0.006(5) 0.001(5)
C12 0.035(7) 0.037(7) 0.029(6) -0.007(5) -0.009(5) 0.005(5)
C13 0.029(6) 0.033(6) 0.033(6) -0.010(5) -0.011(5) 0.007(5)
C14 0.032(6) 0.026(6) 0.031(6) -0.006(5) -0.012(5) 0.005(5)
C15 0.034(6) 0.025(6) 0.034(6) -0.011(5) -0.010(5) 0.007(5)
C16 0.024(5) 0.034(6) 0.028(6) -0.006(5) -0.009(5) 0.000(5)
C17 0.029(6) 0.025(6) 0.029(6) -0.001(5) -0.014(5) 0.006(5)
C18 0.028(6) 0.029(6) 0.033(6) -0.008(5) -0.012(5) -0.003(5)
C19 0.067(12) 0.057(10) 0.072(12) -0.015(9) -0.014(10) 0.006(9)
C20 0.081(14) 0.118(18) 0.050(11) -0.013(11) -0.022(10) 0.027(13)
C21 0.12(2) 0.075(14) 0.064(13) -0.012(11) -0.007(13) 0.013(13)
C22 0.057(10) 0.065(11) 0.073(12) -0.011(9) -0.017(9) -0.008(8)
C23 0.13(2) 0.093(16) 0.066(13) -0.022(12) -0.042(14) 0.009(14)
C24 0.032(7) 0.060(9) 0.043(8) -0.023(7) -0.006(6) -0.004(6)
C25 0.038(7) 0.072(10) 0.042(8) -0.027(7) -0.008(6) -0.009(7)
C26 0.053(9) 0.078(11) 0.031(7) -0.020(7) -0.007(6) -0.025(8)
C27 0.047(8) 0.054(8) 0.042(8) -0.006(6) -0.025(7) -0.013(7)
C28 0.029(6) 0.045(7) 0.032(6) -0.009(5) -0.010(5) -0.010(5)
C29 0.040(7) 0.039(7) 0.037(7) -0.012(6) -0.017(6) -0.001(5)
C30 0.036(7) 0.046(8) 0.049(8) -0.010(6) -0.018(6) -0.006(6)
C31 0.051(9) 0.042(8) 0.055(9) 0.006(7) -0.031(8) -0.009(7)
C32 0.055(9) 0.056(9) 0.036(7) -0.001(7) -0.021(7) -0.011(7)
C33 0.042(8) 0.038(7) 0.067(10) -0.024(7) -0.027(7) 0.006(6)
C34 0.037(7) 0.037(7) 0.050(8) -0.019(6) -0.010(6) 0.003(5)
C35 0.046(8) 0.034(7) 0.048(8) -0.012(6) -0.015(6) -0.008(6)
C36 0.035(7) 0.041(7) 0.031(6) -0.009(5) -0.012(5) 0.001(5)
C37 0.024(6) 0.044(7) 0.049(8) -0.011(6) -0.012(6) -0.009(5)
C38 0.042(7) 0.038(7) 0.057(9) -0.016(6) -0.026(7) -0.003(6)
C39 0.035(6) 0.035(6) 0.042(7) -0.015(6) -0.018(6) 0.001(5)
C40 0.038(6) 0.023(5) 0.032(6) -0.007(5) -0.016(5) 0.006(5)
C41 0.028(6) 0.028(6) 0.033(6) -0.008(5) -0.011(5) 0.006(5)
C42 0.035(7) 0.042(7) 0.031(6) -0.012(5) -0.008(5) 0.003(5)
C43 0.061(10) 0.056(9) 0.042(8) -0.024(7) -0.020(7) 0.007(7)
C44 0.048(8) 0.048(8) 0.050(8) -0.021(7) -0.020(7) 0.001(6)
C45 0.047(8) 0.047(8) 0.026(6) -0.010(6) -0.004(6) 0.008(6)
C46 0.028(6) 0.045(7) 0.038(7) -0.007(6) -0.004(5) 0.003(5)
C47 0.034(7) 0.038(7) 0.042(7) -0.009(6) -0.013(6) 0.000(5)
C48 0.041(7) 0.038(7) 0.060(9) -0.018(6) -0.025(7) 0.000(6)
C49 0.035(7) 0.042(8) 0.082(11) -0.022(8) -0.030(8) 0.010(6)
C50 0.044(8) 0.038(7) 0.070(10) -0.015(7) -0.029(8) 0.014(6)
C51 0.041(7) 0.037(7) 0.053(8) -0.010(6) -0.017(6) 0.001(6)
C52 0.028(6) 0.028(6) 0.043(7) -0.009(5) -0.016(5) 0.004(5)
C53 0.027(6) 0.037(6) 0.032(6) -0.006(5) -0.014(5) -0.002(5)
C54 0.030(6) 0.036(6) 0.034(6) -0.005(5) -0.008(5) -0.004(5)
C55 0.042(7) 0.038(7) 0.049(8) -0.014(6) -0.008(6) -0.010(6)
C56 0.042(8) 0.039(7) 0.065(10) -0.019(7) -0.014(7) 0.001(6)
C57 0.026(6) 0.052(8) 0.037(7) -0.018(6) -0.006(5) -0.004(5)
C58 0.033(6) 0.041(7) 0.041(7) -0.015(6) -0.014(6) 0.000(5)
C59 0.024(6) 0.042(7) 0.038(7) -0.016(6) -0.005(5) -0.001(5)
O22 0.049(9) 0.070(11) 0.054(10) -0.019(9) 0.005(8) -0.014(9)
N9 0.057(9) 0.090(11) 0.058(9) -0.023(9) -0.007(8) -0.009(8)
C60 0.051(8) 0.075(10) 0.060(9) -0.024(8) -0.002(7) -0.013(8)
C61 0.054(10) 0.076(11) 0.060(10) -0.028(9) -0.008(8) -0.016(9)
C62 0.055(10) 0.084(11) 0.060(10) -0.033(9) -0.005(9) -0.017(9)
C63 0.058(10) 0.090(11) 0.060(10) -0.026(9) -0.002(9) -0.015(9)
C64 0.062(12) 0.101(14) 0.053(11) -0.019(11) -0.014(10) -0.003(11)

loop_
_atom_type_symbol
_atom_type_description
_atom_type_scat_dispersion_real
_atom_type_scat_dispersion_imag
_atom_type_scat_source
C C 0.0033 0.0016 'International Tables Vol C Tables 4.2.6.8 and 6.1.1.4'
H H 0.0000 0.0000 'International Tables Vol C Tables 4.2.6.8 and 6.1.1.4'
N N 0.0061 0.0033 'International Tables Vol C Tables 4.2.6.8 and 6.1.1.4'
O O 0.0106 0.0060 'International Tables Vol C Tables 4.2.6.8 and 6.1.1.4'
S S 0.1246 0.1234 'International Tables Vol C Tables 4.2.6.8 and 6.1.1.4'
Ni Ni 0.3393 1.1124 'International Tables Vol C Tables 4.2.6.8 and 6.1.1.4'
U U -9.6767 9.6646 'International Tables Vol C Tables 4.2.6.8 and 6.1.1.4'

loop_
_geom_angle_atom_site_label_1
_geom_angle_atom_site_label_2
_geom_angle_atom_site_label_3
_geom_angle
_geom_angle_site_symmetry_1
_geom_angle_site_symmetry_3
O2 U1 O1 178.2(4) . .
O2 U1 O16 92.1(3) . 1_546
O1 U1 O16 87.0(3) . 1_546
O2 U1 O6 89.6(3) . .
O1 U1 O6 89.6(4) . .
O16 U1 O6 121.7(3) 1_546 .
O2 U1 O7 93.1(3) . .
O1 U1 O7 87.7(3) . .
O16 U1 O7 172.6(3) 1_546 .
O6 U1 O7 53.1(3) . .
O2 U1 O10 88.2(3) . .
O1 U1 O10 93.5(3) . .
O16 U1 O10 118.8(3) 1_546 .
O6 U1 O10 119.5(3) . .
O7 U1 O10 66.6(3) . .
O2 U1 O11 90.8(4) . .
O1 U1 O11 90.2(4) . .
O16 U1 O11 66.4(3) 1_546 .
O6 U1 O11 171.8(3) . .
O7 U1 O11 118.7(3) . .
O10 U1 O11 52.4(3) . .
O2 U1 O17 88.9(3) . 1_546
O1 U1 O17 89.3(3) . 1_546
O16 U1 O17 52.4(3) 1_546 1_546
O6 U1 O17 69.4(3) . 1_546
O7 U1 O17 122.4(3) . 1_546
O10 U1 O17 170.6(3) . 1_546
O11 U1 O17 118.8(3) . 1_546
O4 U2 O3 179.6(4) . .
O4 U2 O8 86.3(4) . .
O3 U2 O8 93.3(4) . .
O4 U2 O12 89.5(4) . 1_654
O3 U2 O12 90.7(4) . 1_654
O8 U2 O12 118.9(3) . 1_654
O4 U2 O14 90.8(4) . .
O3 U2 O14 89.4(4) . .
O8 U2 O14 122.7(3) . .
O12 U2 O14 118.3(3) 1_654 .
O4 U2 O9 94.7(4) . .
O3 U2 O9 84.9(4) . .
O8 U2 O9 52.7(3) . .
O12 U2 O9 170.1(3) 1_654 .
O14 U2 O9 70.6(3) . .
O4 U2 O15 88.0(4) . .
O3 U2 O15 92.4(4) . .
O8 U2 O15 172.4(3) . .
O12 U2 O15 66.1(3) 1_654 .
O14 U2 O15 52.3(3) . .
O9 U2 O15 122.9(3) . .
O4 U2 O13 91.4(4) . 1_654
O3 U2 O13 88.5(4) . 1_654
O8 U2 O13 66.9(3) . 1_654
O12 U2 O13 52.3(3) 1_654 1_654
O14 U2 O13 170.3(3) . 1_654
O9 U2 O13 118.6(3) . 1_654
O15 U2 O13 118.3(3) . 1_654
O5 U3 O5 180.0 . 2_556
O5 U3 O21 93.4(6) . .
O5 U3 O21 86.6(6) 2_556 .
O5 U3 O21 86.6(6) . 2_556
O5 U3 O21 93.4(6) 2_556 2_556
O21 U3 O21 180.0 . 2_556
O5 U3 O18 83.7(9) . 2_556
O5 U3 O18 96.3(9) 2_556 2_556
O21 U3 O18 65.2(6) . 2_556
O21 U3 O18 114.8(6) 2_556 2_556
O5 U3 O18 96.3(9) . .
O5 U3 O18 83.7(9) 2_556 .
O21 U3 O18 114.8(6) . .
O21 U3 O18 65.2(6) 2_556 .
O18 U3 O18 180.0 2_556 .
O5 U3 O19 91.0(8) . .
O5 U3 O19 89.0(8) 2_556 .
O21 U3 O19 67.3(6) . .
O21 U3 O19 112.7(6) 2_556 .
O18 U3 O19 131.7(6) 2_556 .
O18 U3 O19 48.3(6) . .
O5 U3 O19 89.0(8) . 2_556
O5 U3 O19 91.0(8) 2_556 2_556
O21 U3 O19 112.7(6) . 2_556
O21 U3 O19 67.3(6) 2_556 2_556
O18 U3 O19 48.3(6) 2_556 2_556
O18 U3 O19 131.7(6) . 2_556
O19 U3 O19 180.0 . 2_556
N5 Ni1 N8 170.5(4) . .
N5 Ni1 N6 80.3(4) . .
N8 Ni1 N6 98.1(4) . .
N5 Ni1 N7 91.7(4) . .
N8 Ni1 N7 79.3(4) . .
N6 Ni1 N7 98.9(4) . .
N5 Ni1 N3 96.3(4) . .
N8 Ni1 N3 87.1(4) . .
N6 Ni1 N3 168.0(4) . .
N7 Ni1 N3 92.7(4) . .
N5 Ni1 N4 93.6(4) . .
N8 Ni1 N4 95.7(4) . .
N6 Ni1 N4 89.1(4) . .
N7 Ni1 N4 171.1(4) . .
N3 Ni1 N4 79.7(4) . .
C5 S1 C2 91.2(6) . .
C8 S2 C11 91.6(6) . .
C17 S3 C14 90.9(6) . .
C1 O6 U1 94.4(7) . .
C1 O7 U1 93.2(7) . .
C6 O8 U2 95.7(7) . .
C6 O9 U2 92.3(7) . .
C7 O10 U1 94.3(7) . .
C7 O11 U1 94.4(7) . .
C12 O12 U2 94.8(7) . 1_456
C12 O13 U2 92.5(7) . 1_456
C13 O14 U2 93.8(7) . .
C13 O15 U2 93.0(7) . .
C18 O16 U1 94.0(7) . 1_564
C18 O17 U1 91.7(7) . 1_564
N1 O18 U3 94.9(18) . .
N1 O19 U3 95.6(17) . .
C19 O21 U3 139.8(13) . .
O19 N1 O18 120(3) . .
O19 N1 O20 120(3) . .
O18 N1 O20 118(3) . .
C19 N2 C22 115.7(16) . .
C19 N2 C23 121.5(17) . .
C22 N2 C23 122.2(16) . .
C28 N3 C24 118.1(12) . .
C28 N3 Ni1 113.3(9) . .
C24 N3 Ni1 128.2(9) . .
C35 N4 C29 116.7(11) . .
C35 N4 Ni1 130.6(9) . .
C29 N4 Ni1 112.7(8) . .
C36 N5 C40 117.9(11) . .
C36 N5 Ni1 129.9(9) . .
C40 N5 Ni1 112.1(8) . .
C47 N6 C41 119.8(11) . .
C47 N6 Ni1 127.5(9) . .
C41 N6 Ni1 112.2(8) . .
C48 N7 C52 117.0(11) . .
C48 N7 Ni1 129.6(9) . .
C52 N7 Ni1 111.7(7) . .
C59 N8 C53 117.9(11) . .
C59 N8 Ni1 128.5(9) . .
C53 N8 Ni1 112.4(8) . .
O6 C1 O7 119.1(10) . .
O6 C1 C2 121.2(10) . .
O7 C1 C2 119.7(10) . .
C3 C2 C1 128.5(11) . .
C3 C2 S1 111.1(9) . .
C1 C2 S1 120.3(8) . .
C2 C3 C4 111.7(11) . .
C2 C3 H3 124.1 . .
C4 C3 H3 124.1 . .
C5 C4 C3 113.4(11) . .
C5 C4 H4 123.3 . .
C3 C4 H4 123.3 . .
C4 C5 C6 128.7(11) . .
C4 C5 S1 112.6(9) . .
C6 C5 S1 118.7(9) . .
O8 C6 O9 119.3(11) . .
O8 C6 C5 119.9(10) . .
O9 C6 C5 120.7(10) . .
O11 C7 O10 119.0(10) . .
O11 C7 C8 120.5(11) . .
O10 C7 C8 120.5(10) . .
C9 C8 C7 128.5(11) . .
C9 C8 S2 111.5(9) . .
C7 C8 S2 120.0(9) . .
C8 C9 C10 113.9(11) . .
C8 C9 H9 123.1 . .
C10 C9 H9 123.1 . .
C11 C10 C9 111.2(11) . .
C11 C10 H10 124.4 . .
C9 C10 H10 124.4 . .
C10 C11 C12 129.2(11) . .
C10 C11 S2 111.7(9) . .
C12 C11 S2 119.0(9) . .
O12 C12 O13 120.3(11) . .
O12 C12 C11 118.8(11) . .
O13 C12 C11 120.9(11) . .
O15 C13 O14 120.9(11) . .
O15 C13 C14 119.4(11) . .
O14 C13 C14 119.7(10) . .
C15 C14 C13 127.8(11) . .
C15 C14 S3 113.0(8) . .
C13 C14 S3 119.2(9) . .
C14 C15 C16 111.0(10) . .
C14 C15 H15 124.5 . .
C16 C15 H15 124.5 . .
C17 C16 C15 112.9(10) . .
C17 C16 H16 123.5 . .
C15 C16 H16 123.5 . .
C16 C17 C18 129.2(11) . .
C16 C17 S3 112.2(8) . .
C18 C17 S3 118.5(9) . .
O17 C18 O16 121.9(10) . .
O17 C18 C17 119.8(11) . .
O16 C18 C17 118.4(10) . .
O21 C19 N2 123.6(19) . .
O21 C19 C20 128.1(19) . .
N2 C19 C20 108.3(17) . .
C19 C20 C21 107.3(17) . .
C19 C20 H20A 110.2 . .
C21 C20 H20A 110.2 . .
C19 C20 H20B 110.2 . .
C21 C20 H20B 110.2 . .
H20A C20 H20B 108.5 . .
C20 C21 C22 103.2(18) . .
C20 C21 H21A 111.1 . .
C22 C21 H21A 111.1 . .
C20 C21 H21B 111.1 . .
C22 C21 H21B 111.1 . .
H21A C21 H21B 109.1 . .
N2 C22 C21 100.9(15) . .
N2 C22 H22A 111.6 . .
C21 C22 H22A 111.6 . .
N2 C22 H22B 111.6 . .
C21 C22 H22B 111.6 . .
H22A C22 H22B 109.4 . .
N2 C23 H23A 109.5 . .
N2 C23 H23B 109.5 . .
H23A C23 H23B 109.5 . .
N2 C23 H23C 109.5 . .
H23A C23 H23C 109.5 . .
H23B C23 H23C 109.5 . .
N3 C24 C25 122.3(14) . .
N3 C24 H24 118.8 . .
C25 C24 H24 118.8 . .
C26 C25 C24 118.8(14) . .
C26 C25 H25 120.6 . .
C24 C25 H25 120.6 . .
C25 C26 C27 121.2(13) . .
C25 C26 H26 119.4 . .
C27 C26 H26 119.4 . .
C28 C27 C26 116.3(13) . .
C28 C27 C32 118.7(14) . .
C26 C27 C32 125.0(14) . .
N3 C28 C27 123.2(13) . .
N3 C28 C29 116.7(11) . .
C27 C28 C29 120.2(12) . .
N4 C29 C30 124.6(12) . .
N4 C29 C28 117.4(11) . .
C30 C29 C28 117.9(12) . .
C29 C30 C33 116.6(13) . .
C29 C30 C31 119.7(14) . .
C33 C30 C31 123.7(13) . .
C32 C31 C30 121.8(14) . .
C32 C31 H31 119.1 . .
C30 C31 H31 119.1 . .
C31 C32 C27 121.5(14) . .
C31 C32 H32 119.2 . .
C27 C32 H32 119.2 . .
C34 C33 C30 118.9(12) . .
C34 C33 H33 120.6 . .
C30 C33 H33 120.6 . .
C35 C34 C33 119.3(13) . .
C35 C34 H34 120.3 . .
C33 C34 H34 120.3 . .
N4 C35 C34 123.9(13) . .
N4 C35 H35 118.0 . .
C34 C35 H35 118.0 . .
N5 C36 C37 123.0(12) . .
N5 C36 H36 118.5 . .
C37 C36 H36 118.5 . .
C38 C37 C36 120.1(12) . .
C38 C37 H37 120.0 . .
C36 C37 H37 120.0 . .
C37 C38 C39 118.4(12) . .
C37 C38 H38 120.8 . .
C39 C38 H38 120.8 . .
C40 C39 C38 118.8(12) . .
C40 C39 C44 118.1(12) . .
C38 C39 C44 123.1(12) . .
C39 C40 N5 121.7(12) . .
C39 C40 C41 121.7(11) . .
N5 C40 C41 116.5(11) . .
N6 C41 C40 118.6(11) . .
N6 C41 C42 121.5(11) . .
C40 C41 C42 119.8(12) . .
C45 C42 C41 118.1(13) . .
C45 C42 C43 124.9(13) . .
C41 C42 C43 116.9(12) . .
C44 C43 C42 122.2(14) . .
C44 C43 H43 118.9 . .
C42 C43 H43 118.9 . .
C43 C44 C39 121.1(13) . .
C43 C44 H44 119.5 . .
C39 C44 H44 119.5 . .
C42 C45 C46 120.0(12) . .
C42 C45 H45 120.0 . .
C46 C45 H45 120.0 . .
C47 C46 C45 118.6(12) . .
C47 C46 H46 120.7 . .
C45 C46 H46 120.7 . .
N6 C47 C46 121.8(13) . .
N6 C47 H47 119.1 . .
C46 C47 H47 119.1 . .
N7 C48 C49 123.4(13) . .
N7 C48 H48 118.3 . .
C49 C48 H48 118.3 . .
C50 C49 C48 119.0(12) . .
C50 C49 H49 120.5 . .
C48 C49 H49 120.5 . .
C49 C50 C51 120.6(13) . .
C49 C50 H50 119.7 . .
C51 C50 H50 119.7 . .
C50 C51 C56 124.7(13) . .
C50 C51 C52 116.0(13) . .
C56 C51 C52 119.3(12) . .
N7 C52 C51 124.1(11) . .
N7 C52 C53 117.7(11) . .
C51 C52 C53 118.2(12) . .
N8 C53 C54 122.5(11) . .
N8 C53 C52 116.3(11) . .
C54 C53 C52 121.2(11) . .
C53 C54 C57 118.1(12) . .
C53 C54 C55 118.5(11) . .
C57 C54 C55 123.3(12) . .
C56 C55 C54 120.0(13) . .
C56 C55 H55 120.0 . .
C54 C55 H55 120.0 . .
C55 C56 C51 122.7(13) . .
C55 C56 H56 118.6 . .
C51 C56 H56 118.6 . .
C58 C57 C54 118.4(12) . .
C58 C57 H57 120.8 . .
C54 C57 H57 120.8 . .
C57 C58 C59 120.1(12) . .
C57 C58 H58 120.0 . .
C59 C58 H58 120.0 . .
N8 C59 C58 123.1(12) . .
N8 C59 H59 118.4 . .
C58 C59 H59 118.4 . .
C60 N9 C63 111(2) . .
C60 N9 C64 127(3) . .
C63 N9 C64 119(2) . .
O22 C60 N9 118(2) . .
O22 C60 C61 133(2) . .
N9 C60 C61 108.6(19) . .
C60 C61 C62 106(2) . .
C60 C61 H61A 110.6 . .
C62 C61 H61A 110.6 . .
C60 C61 H61B 110.6 . .
C62 C61 H61B 110.6 . .
H61A C61 H61B 108.7 . .
C61 C62 C63 103(2) . .
C61 C62 H62A 111.1 . .
C63 C62 H62A 111.1 . .
C61 C62 H62B 111.1 . .
C63 C62 H62B 111.1 . .
H62A C62 H62B 109.1 . .
N9 C63 C62 106(2) . .
N9 C63 H63A 110.5 . .
C62 C63 H63A 110.5 . .
N9 C63 H63B 110.5 . .
C62 C63 H63B 110.5 . .
H63A C63 H63B 108.7 . .
N9 C64 H64A 109.5 . .
N9 C64 H64B 109.5 . .
H64A C64 H64B 109.5 . .
N9 C64 H64C 109.5 . .
H64A C64 H64C 109.5 . .
H64B C64 H64C 109.5 . .

loop_
_geom_bond_atom_site_label_1
_geom_bond_atom_site_label_2
_geom_bond_distance
_geom_bond_site_symmetry_2
U1 O2 1.765(8) .
U1 O1 1.781(8) .
U1 O16 2.456(7) 1_546
U1 O6 2.456(8) .
U1 O7 2.471(8) .
U1 O10 2.477(8) .
U1 O11 2.479(8) .
U1 O17 2.508(8) 1_546
U2 O4 1.772(9) .
U2 O3 1.772(9) .
U2 O8 2.436(8) .
U2 O12 2.463(8) 1_654
U2 O14 2.467(8) .
U2 O9 2.493(8) .
U2 O15 2.496(8) .
U2 O13 2.510(8) 1_654
U3 O5 1.751(14) .
U3 O5 1.751(14) 2_556
U3 O21 2.346(13) .
U3 O21 2.346(13) 2_556
U3 O18 2.57(2) 2_556
U3 O18 2.57(2) .
U3 O19 2.582(18) .
U3 O19 2.582(18) 2_556
Ni1 N5 2.078(10) .
Ni1 N8 2.090(11) .
Ni1 N6 2.091(10) .
Ni1 N7 2.096(10) .
Ni1 N3 2.104(11) .
Ni1 N4 2.105(10) .
S1 C5 1.703(11) .
S1 C2 1.728(12) .
S2 C8 1.714(11) .
S2 C11 1.717(12) .
S3 C17 1.717(11) .
S3 C14 1.727(12) .
O6 C1 1.269(14) .
O7 C1 1.288(14) .
O8 C6 1.255(14) .
O9 C6 1.282(14) .
O10 C7 1.273(14) .
O11 C7 1.265(14) .
O12 C12 1.260(15) .
O12 U2 2.463(8) 1_456
O13 C12 1.266(15) .
O13 U2 2.510(8) 1_456
O14 C13 1.269(15) .
O15 C13 1.247(14) .
O16 C18 1.256(14) .
O16 U1 2.456(7) 1_564
O17 C18 1.252(14) .
O17 U1 2.508(8) 1_564
O18 N1 1.24(3) .
O19 N1 1.19(3) .
O20 N1 1.30(3) .
O21 C19 1.25(2) .
N2 C19 1.32(2) .
N2 C22 1.45(2) .
N2 C23 1.50(2) .
N3 C28 1.348(16) .
N3 C24 1.355(17) .
N4 C35 1.332(17) .
N4 C29 1.353(16) .
N5 C36 1.311(16) .
N5 C40 1.397(15) .
N6 C47 1.334(17) .
N6 C41 1.353(16) .
N7 C48 1.344(16) .
N7 C52 1.359(16) .
N8 C59 1.327(15) .
N8 C53 1.362(16) .
C1 C2 1.440(16) .
C2 C3 1.386(16) .
C3 C4 1.405(17) .
C3 H3 0.9500 .
C4 C5 1.346(17) .
C4 H4 0.9500 .
C5 C6 1.472(16) .
C7 C8 1.456(16) .
C8 C9 1.359(18) .
C9 C10 1.406(17) .
C9 H9 0.9500 .
C10 C11 1.388(16) .
C10 H10 0.9500 .
C11 C12 1.460(16) .
C13 C14 1.483(16) .
C14 C15 1.365(17) .
C15 C16 1.433(15) .
C15 H15 0.9500 .
C16 C17 1.364(16) .
C16 H16 0.9500 .
C17 C18 1.495(15) .
C19 C20 1.44(3) .
C20 C21 1.51(3) .
C20 H20A 0.9900 .
C20 H20B 0.9900 .
C21 C22 1.56(3) .
C21 H21A 0.9900 .
C21 H21B 0.9900 .
C22 H22A 0.9900 .
C22 H22B 0.9900 .
C23 H23A 0.9800 .
C23 H23B 0.9800 .
C23 H23C 0.9800 .
C24 C25 1.39(2) .
C24 H24 0.9500 .
C25 C26 1.34(2) .
C25 H25 0.9500 .
C26 C27 1.42(2) .
C26 H26 0.9500 .
C27 C28 1.387(18) .
C27 C32 1.45(2) .
C28 C29 1.465(18) .
C29 C30 1.400(18) .
C30 C33 1.41(2) .
C30 C31 1.44(2) .
C31 C32 1.30(2) .
C31 H31 0.9500 .
C32 H32 0.9500 .
C33 C34 1.39(2) .
C33 H33 0.9500 .
C34 C35 1.379(18) .
C34 H34 0.9500 .
C35 H35 0.9500 .
C36 C37 1.412(18) .
C36 H36 0.9500 .
C37 C38 1.36(2) .
C37 H37 0.9500 .
C38 C39 1.421(19) .
C38 H38 0.9500 .
C39 C40 1.387(17) .
C39 C44 1.437(19) .
C40 C41 1.413(18) .
C41 C42 1.420(17) .
C42 C45 1.37(2) .
C42 C43 1.45(2) .
C43 C44 1.34(2) .
C43 H43 0.9500 .
C44 H44 0.9500 .
C45 C46 1.40(2) .
C45 H45 0.9500 .
C46 C47 1.400(19) .
C46 H46 0.9500 .
C47 H47 0.9500 .
C48 C49 1.398(19) .
C48 H48 0.9500 .
C49 C50 1.38(2) .
C49 H49 0.9500 .
C50 C51 1.402(19) .
C50 H50 0.9500 .
C51 C56 1.40(2) .
C51 C52 1.428(18) .
C52 C53 1.437(16) .
C53 C54 1.396(18) .
C54 C57 1.417(17) .
C54 C55 1.449(18) .
C55 C56 1.35(2) .
C55 H55 0.9500 .
C56 H56 0.9500 .
C57 C58 1.362(18) .
C57 H57 0.9500 .
C58 C59 1.389(18) .
C58 H58 0.9500 .
C59 H59 0.9500 .
O22 C60 1.242(10) .
N9 C60 1.352(10) .
N9 C63 1.453(10) .
N9 C64 1.499(10) .
C60 C61 1.518(10) .
C61 C62 1.520(10) .
C61 H61A 0.9900 .
C61 H61B 0.9900 .
C62 C63 1.521(10) .
C62 H62A 0.9900 .
C62 H62B 0.9900 .
C63 H63A 0.9900 .
C63 H63B 0.9900 .
C64 H64A 0.9800 .
C64 H64B 0.9800 .
C64 H64C 0.9800 .
